data_2003708
loop_
_publ_author_name
'Alvarez-Larena, A.'
'Piniella, J. F.'
'Cid, P.'
'de March, P.'
'Figueredo, M.'
'Font, J.'
'Mil\'an, S.'
'Soria, A.'

_publ_section_title
;
 Three Lactone Fused Perhydroisoxazolo[2,3-<i>a</i>]pyridines: a
 Conformational Study
;
_journal_issue 7
_journal_name_full 'Acta Crystallographica Section C'
_journal_page_first 1314
_journal_page_last 1319
_journal_paper_doi 10.1107/S0108270194013661
_journal_volume 51
_journal_year 1995
_chemical_formula_sum 'C9 H13 N O3'
_chemical_formula_weight 183.20
_chemical_name_systematic
;
(3aRS,9aSR,9bSR)-Octahydro-1H-furo[3',4':4,5]isoxazolo[2,3-a]
pyridin-1-one.
;
_space_group_IT_number 61
_symmetry_cell_setting orthorhombic
_symmetry_space_group_name_Hall '-P 2ac 2ab'
_symmetry_space_group_name_H-M 'P b c a'
_audit_creation_method SHELXL
_cell_angle_alpha 90.00
_cell_angle_beta 90.00
_cell_angle_gamma 90.00
_cell_formula_units_Z 8
_cell_length_a 8.653(1)
_cell_length_b 11.418(5)
_cell_length_c 18.018(2)
_cell_measurement_reflns_used 25
_cell_measurement_temperature 293(2)
_cell_measurement_theta_max 13.91
_cell_measurement_theta_min 10.19
_cell_volume 1780.2(8)
_computing_cell_refinement 'CAD-4 Software'
_computing_data_collection 'CAD-4 Software (Enraf-Nonius, 1989)'
_computing_molecular_graphics 'ZORTEP (Zsolnai, 1994).'
_computing_structure_refinement 'SHELXL93 (Sheldrick, 1993)'
_computing_structure_solution 'SHELXS86 (Sheldrick, 1985)'
_diffrn_ambient_temperature 293(2)
_diffrn_measurement_device 'Enraf-Nonius CAD4'
_diffrn_measurement_method '\w/2\q scan'
_diffrn_radiation_monochromator graphite
_diffrn_radiation_source 'fine-focus sealed tube'
_diffrn_radiation_type 'Mo K\a'
_diffrn_radiation_wavelength 0.70926
_diffrn_reflns_av_R_equivalents 0.0000
_diffrn_reflns_av_sigmaI/netI 0.0268
_diffrn_reflns_limit_h_max 10
_diffrn_reflns_limit_h_min 0
_diffrn_reflns_limit_k_max 13
_diffrn_reflns_limit_k_min 0
_diffrn_reflns_limit_l_max 21
_diffrn_reflns_limit_l_min 0
_diffrn_reflns_number 1562
_diffrn_reflns_theta_max 24.89
_diffrn_reflns_theta_min 2.26
_diffrn_standards_decay_% 0
_diffrn_standards_interval_time 120
_diffrn_standards_number 3
_exptl_absorpt_coefficient_mu 0.103
_exptl_absorpt_correction_type none
_exptl_crystal_colour colourless
_exptl_crystal_density_diffrn 1.367
_exptl_crystal_description prism
_exptl_crystal_F_000 784
_exptl_crystal_size_max 0.7
_exptl_crystal_size_mid 0.2
_exptl_crystal_size_min 0.2
_refine_diff_density_max 0.192
_refine_diff_density_min -0.137
_refine_ls_extinction_coef 0.014(2)
_refine_ls_extinction_method 'SHELXL93 (Sheldrick, 1993)'
_refine_ls_goodness_of_fit_all 1.075
_refine_ls_goodness_of_fit_obs 1.073
_refine_ls_hydrogen_treatment refU
_refine_ls_matrix_type full
_refine_ls_number_parameters 120
_refine_ls_number_reflns 1562
_refine_ls_number_restraints 0
_refine_ls_restrained_S_all 1.075
_refine_ls_restrained_S_obs 1.073
_refine_ls_R_factor_all 0.0702
_refine_ls_R_factor_obs 0.0378
_refine_ls_shift/esd_max 0.057
_refine_ls_shift/esd_mean 0.013
_refine_ls_structure_factor_coef Fsqd
_refine_ls_weighting_scheme
;calc w = 1/[\s^2^(Fo^2^) + (0.0479P)^2^ + 0.6770P]
where P = (Fo^2^ + 2Fc^2^)/3
;
_refine_ls_wR_factor_all 0.1182
_refine_ls_wR_factor_obs 0.0968
_reflns_number_observed 1087
_reflns_number_total 1562
_reflns_observed_criterion >2sigma(I)
_cod_data_source_file na1129.cif
_cod_data_source_block 3a
_cod_database_code 2003708

loop_
_symmetry_equiv_pos_as_xyz
'x, y, z'
'-x+1/2, -y, z+1/2'
'x+1/2, -y+1/2, -z'
'-x, y+1/2, -z+1/2'
'-x, -y, -z'
'x-1/2, y, -z-1/2'
'-x-1/2, y-1/2, z'
'x, -y-1/2, z-1/2'

loop_
_atom_site_aniso_label
_atom_site_aniso_U_11
_atom_site_aniso_U_12
_atom_site_aniso_U_13
_atom_site_aniso_U_22
_atom_site_aniso_U_23
_atom_site_aniso_U_33
C1 0.0464(12) 0.0060(9) 0.0103(11) 0.0359(11) 0.0026(10) 0.0602(13)
O2 0.0780(12) 0.0006(7) 0.0323(9) 0.0335(8) 0.0059(7) 0.0748(11)
N3 0.0388(9) -0.0049(8) 0.0071(8) 0.0500(10) -0.0045(8) 0.0510(10)
C4 0.0500(14) -0.0052(11) 0.0142(11) 0.072(2) -0.0030(12) 0.0548(14)
C5 0.067(2) 0.0073(13) 0.0112(13) 0.076(2) 0.0095(12) 0.0505(13)
C6 0.090(2) -0.013(2) -0.0025(13) 0.082(2) -0.0121(13) 0.0463(14)
C7 0.0605(14) -0.0146(12) -0.0061(12) 0.0611(15) -0.0043(11) 0.0558(14)
C8 0.0409(11) 0.0016(8) -0.0014(9) 0.0327(10) -0.0002(8) 0.0439(11)
C9 0.0312(9) -0.0041(8) 0.0036(8) 0.0353(10) -0.0008(9) 0.0509(12)
C10 0.0390(11) -0.0028(9) 0.0105(9) 0.0420(12) -0.0019(10) 0.0488(11)
O11 0.0758(12) 0.0082(8) 0.0015(8) 0.0545(10) 0.0112(8) 0.0554(9)
O12 0.0565(10) -0.0056(7) 0.0033(7) 0.0523(9) -0.0125(7) 0.0541(9)
C13 0.0662(15) -0.0010(11) 0.0174(14) 0.0364(11) -0.0098(11) 0.077(2)

loop_
_atom_site_label
_atom_site_occupancy
_atom_site_fract_x
_atom_site_fract_y
_atom_site_fract_z
_atom_site_U_iso_or_equiv
_atom_site_thermal_displace_type
_atom_site_calc_flag
_atom_site_refinement_flags
_atom_site_type_symbol
C1 1 0.0400(2) 0.5197(2) 0.19147(12) 0.0475(6) Uani d . C
H1 1 -0.0609(2) 0.5464(2) 0.17352(12) 0.069(2) Uiso calc R H
O2 1 0.1574(2) 0.54123(12) 0.13788(9) 0.0621(5) Uani d . O
N3 1 0.2580(2) 0.4360(2) 0.14051(9) 0.0466(5) Uani d . N
C4 1 0.3465(3) 0.4390(2) 0.07098(12) 0.0588(6) Uani d . C
H4A 1 0.4257(3) 0.3790(2) 0.07335(12) 0.069(2) Uiso calc R H
H4B 1 0.3985(3) 0.5141(2) 0.06769(12) 0.069(2) Uiso calc R H
C5 1 0.2542(3) 0.4210(2) 0.00074(13) 0.0643(7) Uani d . C
H5A 1 0.1851(3) 0.4869(2) -0.00668(13) 0.069(2) Uiso calc R H
H5B 1 0.3236(3) 0.4168(2) -0.04146(13) 0.069(2) Uiso calc R H
C6 1 0.1614(3) 0.3093(2) 0.00593(14) 0.0731(8) Uani d . C
H6A 1 0.2304(3) 0.2428(2) 0.01098(14) 0.069(2) Uiso calc R H
H6B 1 0.1008(3) 0.2988(2) -0.03886(14) 0.069(2) Uiso calc R H
C7 1 0.0550(3) 0.3165(2) 0.07301(12) 0.0591(6) Uani d . C
H7A 1 -0.0203(3) 0.3782(2) 0.06511(12) 0.069(2) Uiso calc R H
H7B 1 -0.0006(3) 0.2432(2) 0.07814(12) 0.069(2) Uiso calc R H
C8 1 0.1433(2) 0.3409(2) 0.14379(11) 0.0391(5) Uani d . C
H8 1 0.1937(2) 0.2688(2) 0.16067(11) 0.069(2) Uiso calc R H
C9 1 0.0398(2) 0.3874(2) 0.20494(11) 0.0391(5) Uani d . C
H9 1 -0.0645(2) 0.3542(2) 0.20256(11) 0.069(2) Uiso calc R H
C10 1 0.1111(2) 0.3731(2) 0.28018(12) 0.0433(5) Uani d . C
O11 1 0.1479(2) 0.28292(14) 0.31043(9) 0.0619(5) Uani d . O
O12 1 0.1378(2) 0.47724(13) 0.31223(8) 0.0543(5) Uani d . O
C13 1 0.0754(3) 0.5704(2) 0.26696(14) 0.0597(7) Uani d . C
H13A 1 0.1499(3) 0.6335(2) 0.26252(14) 0.069(2) Uiso calc R H
H13B 1 -0.0180(3) 0.6014(2) 0.28933(14) 0.069(2) Uiso calc R H

loop_
_atom_type_symbol
_atom_type_description
_atom_type_scat_source
_atom_type_scat_dispersion_real
_atom_type_scat_dispersion_imag
C C 'International Tables Vol C Tables 4.2.6.8 and 6.1.1.4' 0.0033 0.001
H H 'International Tables Vol C Tables 4.2.6.8 and 6.1.1.4' 0.0000 0.000
N N 'International Tables Vol C Tables 4.2.6.8 and 6.1.1.4' 0.0061 0.003
O O 'International Tables Vol C Tables 4.2.6.8 and 6.1.1.4' 0.0106 0.006

loop_
_geom_angle_atom_site_label_1
_geom_angle_atom_site_label_2
_geom_angle_atom_site_label_3
_geom_angle
_geom_angle_publ_flag
O2 C1 C13 113.6(2) y
O2 C1 C9 106.2(2) y
C13 C1 C9 103.6(2) y
C1 O2 N3 104.90(10) y
C4 N3 C8 113.8(2) y
C4 N3 O2 105.1(2) y
C8 N3 O2 101.70(10) y
N3 C4 C5 115.8(2) y
C6 C5 C4 110.1(2) y
C5 C6 C7 109.0(2) y
C8 C7 C6 112.0(2) y
N3 C8 C7 116.3(2) y
N3 C8 C9 99.7(2) y
C7 C8 C9 112.3(2) y
C10 C9 C8 112.1(2) y
C10 C9 C1 104.5(2) y
C8 C9 C1 103.3(2) y
O11 C10 O12 121.1(2) y
O11 C10 C9 127.6(2) y
O12 C10 C9 111.3(2) y
C10 O12 C13 110.2(2) y
O12 C13 C1 107.6(2) y

loop_
_geom_bond_atom_site_label_1
_geom_bond_atom_site_label_2
_geom_bond_distance
_geom_bond_publ_flag
C1 O2 1.423(2) y
C1 C13 1.510(3) y
C1 C9 1.530(3) y
O2 N3 1.484(2) y
N3 C4 1.469(3) y
N3 C8 1.473(3) y
C4 C5 1.511(3) y
C5 C6 1.510(3) y
C6 C7 1.522(3) y
C7 C8 1.513(3) y
C8 C9 1.516(3) y
C9 C10 1.498(3) y
C10 O11 1.208(2) y
C10 O12 1.342(3) y
O12 C13 1.445(3) y
